data_7712658
loop_
_publ_author_name
'Liu, Tao'
'Pan, Chen'
'Shi, Huatian'
'Huang, Tao'
'Huang, Yong-Liang'
'Deng, Yang-Yang'
'Ni, Wen-Xiu'
'Man, Wai-Lun'

_publ_section_title
;
 Cytotoxic cis-ruthenium(III) bis(amidine) complexes
;
_journal_name_full 'Dalton Transactions'
_journal_paper_doi 10.1039/D3DT00328K
_journal_year 2023
_chemical_formula_moiety 'C26 H50 N4 O4 Ru, C F3 O3 S, 0.115(H2 O)'
_chemical_formula_sum 'C27 H50.23 F3 N4 O7.11 Ru S'
_chemical_formula_weight 734.91
_space_group_crystal_system triclinic
_space_group_IT_number 2
_space_group_name_Hall '-P 1'
_space_group_name_H-M_alt 'P -1'
_atom_sites_solution_hydrogens mixed
_atom_sites_solution_primary dual
_audit_creation_date 2022-11-30
_audit_creation_method
;
Olex2 1.5
(compiled 2022.04.07 svn.rca3783a0 for OlexSys, GUI svn.r6498)
;
_audit_update_record
;
2022-12-02 deposited with the CCDC.	2023-03-21 downloaded from the CCDC.
;
_cell_angle_alpha 105.416(2)
_cell_angle_beta 99.450(2)
_cell_angle_gamma 106.518(2)
_cell_formula_units_Z 4
_cell_length_a 11.1355(2)
_cell_length_b 17.8642(3)
_cell_length_c 19.5372(4)
_cell_measurement_reflns_used 23666
_cell_measurement_temperature 100.00
_cell_measurement_theta_max 76.9150
_cell_measurement_theta_min 2.4500
_cell_volume 3469.05(13)
_computing_cell_refinement 'CrysAlisPro 1.171.41.123a (Rigaku OD, 2022)'
_computing_data_collection 'CrysAlisPro 1.171.41.123a (Rigaku OD, 2022)'
_computing_data_reduction 'CrysAlisPro 1.171.41.123a (Rigaku OD, 2022)'
_computing_molecular_graphics 'Olex2 1.5 (Dolomanov et al., 2009)'
_computing_publication_material 'Olex2 1.5 (Dolomanov et al., 2009)'
_computing_structure_refinement 'SHELXL 2018/3 (Sheldrick, 2015)'
_computing_structure_solution 'SHELXT 2018/2 (Sheldrick, 2018)'
_diffrn_ambient_temperature 100.00
_diffrn_detector 'Hybrid Pixel Array Detector'
_diffrn_detector_area_resol_mean 10.0000
_diffrn_detector_type HyPix
_diffrn_measured_fraction_theta_full 0.992
_diffrn_measured_fraction_theta_max 0.935
_diffrn_measurement_details
;
List of Runs (angles in degrees, time in seconds):

  # Type    Start    End  Width  t~exp~   \w     \q     \k     \f   Frames
#--------------------------------------------------------------------------
  1  \w     68.00 102.00   0.50    0.24    --   45.52 139.00   1.00   68
  2  \w     75.00 121.00   0.50    0.95    --  105.42 139.00   1.00   92
  3  \w    131.00 172.00   0.50    0.95    --  105.42 125.00 -90.00   82
  4  \w     95.00 124.00   0.50    0.95    --  105.42 125.00 -90.00   58
  5  \w    100.00 125.00   0.50    0.95    --  105.42 130.00-172.00   50
  6  \w     95.00 172.00   0.50    0.95    --  105.42  37.00-120.00  154
  7  \w     23.00 117.00   0.50    0.24    --   45.52  77.00-180.00  188
  8  \w    -28.00  25.00   0.50    0.24    --  -45.52  19.00 -90.00  106
  9  \w    -64.00 -26.00   0.50    0.95    --  -97.00  77.00  30.00   76
 10  \w   -101.00 -76.00   0.50    0.95    --  -97.00  77.00  90.00   50
 11  \w    -64.00 -39.00   0.50    0.95    --  -97.00  77.00  90.00   50
 12  \w    -52.00 -27.00   0.50    0.95    --  -97.00  57.00 150.00   50
 13  \w    -29.00  25.00   0.50    0.24    --  -45.52  19.00   0.00  108
 14  \w    -29.00  22.00   0.50    0.24    --   45.52 -19.00-150.00  102
 15  \w    -26.00  12.00   0.50    0.24    --   45.52 -19.00-180.00   76
 16  \w     42.00 100.00   0.50    0.24    --   45.52-139.00 -58.00  116
 17  \w     90.00 122.00   0.50    0.95    --  105.42-139.00 -58.00   64
 18  \w     54.00  98.00   0.50    0.95    --  105.42-125.00  30.00   88
 19  \w     47.00 113.00   0.50    0.95    --  105.42-130.00 115.00  132
 20  \w     37.00  88.00   0.50    0.24    --   45.52-130.00 115.00  102
 21  \w     33.00  66.00   0.50    0.95    --  105.42 -99.00 120.00   66
 22  \w    -22.00  23.00   0.50    0.24    --   45.52 -19.00  60.00   90
 23  \w     40.00 111.00   0.50    0.95    --  105.42-125.00 -90.00  142
 24  \w     33.00 111.00   0.50    0.95    --  105.42-125.00-150.00  156
 25  \w     38.00 103.00   0.50    0.95    --  105.42 -99.00 -90.00  130
 26  \w     35.00 100.00   0.50    0.95    --  105.42 -99.00 -60.00  130
 27  \w     34.00  93.00   0.50    0.95    --  105.42 -99.00 -30.00  118
 28  \w     72.00 100.00   0.50    0.95    --  105.42 -99.00 120.00   56
 29  \w     33.00  59.00   0.50    0.95    --  105.42 -57.00 150.00   52
 30  \w     33.00  58.00   0.50    0.95    --  105.42 -57.00 120.00   50
 31  \w     33.00  60.00   0.50    0.95    --  105.42 -57.00   0.00   54
 32  \w     33.00  58.00   0.50    0.95    --  105.42 -57.00-120.00   50
 33  \w    -89.00 -63.00   0.50    0.95    --  -97.00 130.00-172.00   52
 34  \w    -85.00 -60.00   0.50    0.24    --  -45.52 130.00-172.00   50
 35  \w    -71.00 -45.00   0.50    0.24    --  -45.52 139.00   1.00   52
 36  \w   -121.00 -51.00   0.50    0.95    --  -97.00 139.00   1.00  140
 37  \w   -170.00 -91.00   0.50    0.95    --  -97.00 -99.00-120.00  158
 38  \w   -146.00-121.00   0.50    0.95    --  -97.00-139.00 -58.00   50
 39  \w   -170.00-101.00   0.50    0.95    --  -97.00-125.00   0.00  138
 40  \w   -149.00-124.00   0.50    0.95    --  -97.00-130.00 115.00   50
 41  \w   -129.00 -89.00   0.50    0.95    --  -97.00 -19.00 -30.00   80
 42  \w   -170.00 -85.00   0.50    0.95    --  -97.00 -37.00 -60.00  170
 43  \w   -169.00-110.00   0.50    0.95    --  -97.00 -77.00-150.00  118
 44  \w   -106.00 -75.00   0.50    0.95    --  -97.00 -77.00-150.00   62
 45  \w   -171.00-132.00   0.50    0.95    --  -97.00 -19.00 -30.00   78
 46  \w   -168.00 -84.00   0.50    0.95    --  -97.00 -37.00  60.00  168
 47  \w   -169.00-130.00   0.50    0.95    --  -97.00 -37.00 120.00   78
;
_diffrn_measurement_device 'four-circle diffractometer'
_diffrn_measurement_device_type 'ROD, Synergy Custom system, HyPix'
_diffrn_measurement_method '\w scans'
_diffrn_orient_matrix_type 'CrysAlisPro convention (1999,Acta A55,543-557)'
_diffrn_orient_matrix_UB_11 -0.0713223000
_diffrn_orient_matrix_UB_12 -0.0689167000
_diffrn_orient_matrix_UB_13 -0.0744137000
_diffrn_orient_matrix_UB_21 -0.0587750000
_diffrn_orient_matrix_UB_22 -0.0588490000
_diffrn_orient_matrix_UB_23 0.0403390000
_diffrn_orient_matrix_UB_31 -0.1174062000
_diffrn_orient_matrix_UB_32 0.0294959000
_diffrn_orient_matrix_UB_33 -0.0029527000
_diffrn_radiation_monochromator mirror
_diffrn_radiation_probe x-ray
_diffrn_radiation_type 'Cu K\a'
_diffrn_radiation_wavelength 1.54184
_diffrn_reflns_av_R_equivalents 0.0670
_diffrn_reflns_av_unetI/netI 0.0521
_diffrn_reflns_Laue_measured_fraction_full 0.992
_diffrn_reflns_Laue_measured_fraction_max 0.935
_diffrn_reflns_limit_h_max 11
_diffrn_reflns_limit_h_min -14
_diffrn_reflns_limit_k_max 22
_diffrn_reflns_limit_k_min -21
_diffrn_reflns_limit_l_max 24
_diffrn_reflns_limit_l_min -23
_diffrn_reflns_number 48026
_diffrn_reflns_point_group_measured_fraction_full 0.992
_diffrn_reflns_point_group_measured_fraction_max 0.935
_diffrn_reflns_theta_full 67.684
_diffrn_reflns_theta_max 77.205
_diffrn_reflns_theta_min 2.429
_diffrn_source 'Rotating-anode X-ray tube'
_diffrn_source_type 'Rigaku (Cu) X-ray Source'
_exptl_absorpt_coefficient_mu 4.760
_exptl_absorpt_correction_T_max 1.00000
_exptl_absorpt_correction_T_min 0.75222
_exptl_absorpt_correction_type multi-scan
_exptl_absorpt_process_details
;
CrysAlisPro 1.171.41.123a (Rigaku Oxford Diffraction, 2022)
Empirical absorption correction using spherical harmonics,
implemented in SCALE3 ABSPACK scaling algorithm.
;
_exptl_crystal_density_diffrn 1.407
_exptl_crystal_description block
_exptl_crystal_F_000 1537
_exptl_crystal_size_max 0.15
_exptl_crystal_size_mid 0.12
_exptl_crystal_size_min 0.1
_refine_diff_density_max 2.115
_refine_diff_density_min -1.987
_refine_diff_density_rms 0.147
_refine_ls_extinction_method none
_refine_ls_goodness_of_fit_ref 1.049
_refine_ls_hydrogen_treatment constr
_refine_ls_matrix_type full
_refine_ls_number_parameters 804
_refine_ls_number_reflns 13744
_refine_ls_number_restraints 0
_refine_ls_restrained_S_all 1.049
_refine_ls_R_factor_all 0.0710
_refine_ls_R_factor_gt 0.0591
_refine_ls_shift/su_max 0.001
_refine_ls_shift/su_mean 0.000
_refine_ls_structure_factor_coef Fsqd
_refine_ls_weighting_details 'w=1/[\s^2^(Fo^2^)+(0.1180P)^2^+4.8194P] where P=(Fo^2^+2Fc^2^)/3'
_refine_ls_weighting_scheme calc
_refine_ls_wR_factor_gt 0.1671
_refine_ls_wR_factor_ref 0.1744
_reflns_Friedel_coverage 0.000
_reflns_number_gt 11622
_reflns_number_total 13744
_reflns_threshold_expression 'I > 2\s(I)'
_cod_data_source_file d3dt00328k3.cif
_cod_data_source_block exp_10_auto
_cod_original_cell_volume 3469.04(12)
_cod_database_code 7712658
_shelx_shelxl_version_number 2018/3
_shelx_space_group_comment
;
The symmetry employed for this shelxl refinement is uniquely defined
by the following loop, which should always be used as a source of
symmetry information in preference to the above space-group names.
They are only intended as comments.
;
_shelx_estimated_absorpt_t_max 0.648
_shelx_estimated_absorpt_t_min 0.535
_olex2_refinement_description
;
1. Fixed Uiso
 At 1.2 times of:
  All C(H) groups, All C(H,H) groups, All N(H) groups
 At 1.5 times of:
  All C(H,H,H) groups, All O(H,H) groups
2. Others
 Sof(O1W)=Sof(H1WA)=Sof(H1WB)=FVAR(1)
3.a Free rotating group:
 O1W(H1WA,H1WB)
3.b Secondary CH2 refined with riding coordinates:
 C3(H3A,H3B), C38(H38A,H38B), C37(H37A,H37B), C29(H29A,H29B), C39(H39A,H39B),
 C41(H41A,H41B), C4(H4A,H4B), C5(H5A,H5B), C40(H40A,H40B), C31(H31A,H31B),
 C11(H11A,H11B), C7(H7A,H7B), C30(H30A,H30B), C32(H32A,H32B), C15(H15A,H15B),
 C33(H33A,H33B), C12(H12A,H12B), C13(H13A,H13B), C6(H6A,H6B), C14(H14A,H14B)
3.c Aromatic/amide H refined with riding coordinates:
 N1(H1), N7(H7), N3(H3), N5(H5), N4(H4), N6(H6), N2(H2), N8(H8), C50(H50),
 C24(H24), C45(H45), C19(H19)
3.d Idealised Me refined as rotating group:
 C2(H2A,H2B,H2C), C36(H36A,H36B,H36C), C49(H49A,H49B,H49C), C21(H21A,H21B,
 H21C), C18(H18A,H18B,H18C), C47(H47A,H47B,H47C), C52(H52A,H52B,H52C), C10(H10A,
 H10B,H10C), C23(H23A,H23B,H23C), C44(H44A,H44B,H44C), C28(H28A,H28B,H28C),
 C26(H26A,H26B,H26C), C42(H42A,H42B,H42C), C16(H16A,H16B,H16C), C8(H8A,H8B,H8C),
  C34(H34A,H34B,H34C)
;
_olex2_submission_special_instructions 'No special instructions were received'
_oxdiff_exptl_absorpt_empirical_details
;
Empirical correction (ABSPACK) includes:
- Absorption correction using spherical harmonics
- Frame scaling
;
_oxdiff_exptl_absorpt_empirical_full_max 2.994
_oxdiff_exptl_absorpt_empirical_full_min 0.420

loop_
_space_group_symop_operation_xyz
'x, y, z'
'-x, -y, -z'

loop_
_atom_site_label
_atom_site_type_symbol
_atom_site_fract_x
_atom_site_fract_y
_atom_site_fract_z
_atom_site_U_iso_or_equiv
_atom_site_adp_type
_atom_site_occupancy
_atom_site_site_symmetry_order
_atom_site_calc_flag
_atom_site_refinement_flags_posn
_atom_site_refinement_flags_adp
_atom_site_refinement_flags_occupancy
_atom_site_disorder_assembly
_atom_site_disorder_group
Ru1 Ru 0.66860(3) 0.74886(2) 0.60151(2) 0.01587(11) Uani 1 1 d . . . . .
Ru2 Ru 0.31080(3) 0.75182(2) 0.39268(2) 0.01543(10) Uani 1 1 d . . . . .
S2 S 0.71715(10) 0.91509(8) 0.28158(6) 0.0310(2) Uani 1 1 d . . . . .
S1 S 0.31308(11) 0.61571(7) 0.73575(7) 0.0312(3) Uani 1 1 d . . . . .
O6 O 0.4235(3) 0.85362(17) 0.47702(15) 0.0186(6) Uani 1 1 d . . . . .
O3 O 0.5500(3) 0.64823(17) 0.51777(16) 0.0204(6) Uani 1 1 d . . . . .
O8 O 0.2010(3) 0.64957(17) 0.30714(16) 0.0195(6) Uani 1 1 d . . . . .
O5 O 0.1450(3) 0.77314(18) 0.40546(16) 0.0212(6) Uani 1 1 d . . . . .
O4 O 0.8304(3) 0.72439(18) 0.58420(17) 0.0226(6) Uani 1 1 d . . . . .
O1 O 0.7868(3) 0.84987(17) 0.68630(16) 0.0193(6) Uani 1 1 d . . . . .
F2 F 0.2465(3) 0.5555(2) 0.83809(18) 0.0469(8) Uani 1 1 d . . . . .
O2 O 0.6851(3) 0.81124(18) 0.52795(16) 0.0200(6) Uani 1 1 d . . . . .
O7 O 0.2929(3) 0.69066(17) 0.46717(16) 0.0189(6) Uani 1 1 d . . . . .
F6 F 0.7578(3) 0.9278(2) 0.15520(17) 0.0486(8) Uani 1 1 d . . . . .
N1 N 0.5030(3) 0.7712(2) 0.61421(19) 0.0197(7) Uani 1 1 d . . . . .
H1 H 0.441792 0.753335 0.572996 0.024 Uiso 1 1 calc R U . . .
N7 N 0.4787(3) 0.7321(2) 0.38365(19) 0.0204(7) Uani 1 1 d . . . . .
H7 H 0.536472 0.747919 0.425942 0.024 Uiso 1 1 calc R U . . .
F5 F 0.5805(3) 0.9424(2) 0.1739(2) 0.0526(9) Uani 1 1 d . . . . .
N3 N 0.6491(3) 0.6857(2) 0.6743(2) 0.0198(7) Uani 1 1 d . . . . .
H3 H 0.568789 0.657296 0.671743 0.024 Uiso 1 1 calc R U . . .
N5 N 0.3321(3) 0.8159(2) 0.32030(19) 0.0191(7) Uani 1 1 d . . . . .
H5 H 0.412732 0.844697 0.323795 0.023 Uiso 1 1 calc R U . . .
O12 O 0.6000(3) 0.8802(2) 0.3003(2) 0.0401(9) Uani 1 1 d . . . . .
F4 F 0.5974(3) 0.8214(2) 0.14729(19) 0.0572(9) Uani 1 1 d . . . . .
F1 F 0.2102(3) 0.46309(19) 0.7316(2) 0.0595(10) Uani 1 1 d . . . . .
F3 F 0.4060(3) 0.5272(2) 0.8024(2) 0.0593(10) Uani 1 1 d . . . . .
N4 N 0.8629(3) 0.7171(3) 0.7296(2) 0.0291(8) Uani 1 1 d . . . . .
H4 H 0.880548 0.743775 0.698524 0.035 Uiso 1 1 calc R U . . .
O11 O 0.3731(3) 0.5893(2) 0.6793(2) 0.0387(8) Uani 1 1 d . . . . .
N6 N 0.1194(3) 0.7811(2) 0.2602(2) 0.0261(8) Uani 1 1 d . . . . .
H6 H 0.099416 0.751789 0.289030 0.031 Uiso 1 1 calc R U . . .
O14 O 0.8068(3) 0.8726(3) 0.2834(2) 0.0399(9) Uani 1 1 d . . . . .
N2 N 0.5596(3) 0.8465(2) 0.7372(2) 0.0238(7) Uani 1 1 d . . . . .
H2 H 0.640513 0.850685 0.738082 0.029 Uiso 1 1 calc R U . . .
O9 O 0.1856(3) 0.6167(2) 0.7126(2) 0.0398(8) Uani 1 1 d . . . . .
O13 O 0.7743(4) 1.0050(3) 0.3134(2) 0.0560(11) Uani 1 1 d . . . . .
N8 N 0.4343(3) 0.6644(2) 0.2596(2) 0.0233(7) Uani 1 1 d . . . . .
H8 H 0.352222 0.658712 0.256500 0.028 Uiso 1 1 calc R U . . .
O10 O 0.4007(4) 0.6882(2) 0.7964(3) 0.0560(11) Uani 1 1 d . . . . .
C46 C 0.3788(4) 0.8940(2) 0.5246(2) 0.0194(8) Uani 1 1 d . . . . .
C43 C 0.1415(4) 0.8276(3) 0.4621(2) 0.0222(8) Uani 1 1 d . . . . .
C2 C 0.3350(4) 0.8064(3) 0.6688(2) 0.0254(9) Uani 1 1 d . . . . .
H2A H 0.296466 0.772910 0.697283 0.038 Uiso 1 1 calc R U . . .
H2B H 0.283135 0.782666 0.617567 0.038 Uiso 1 1 calc R U . . .
H2C H 0.336731 0.863106 0.689545 0.038 Uiso 1 1 calc R U . . .
C27 C 0.2456(4) 0.8207(2) 0.2701(2) 0.0197(8) Uani 1 1 d . . . . .
C22 C 0.5900(4) 0.6024(2) 0.4709(2) 0.0202(8) Uani 1 1 d . . . . .
C25 C 0.8289(4) 0.6649(3) 0.5298(2) 0.0214(8) Uani 1 1 d . . . . .
C1 C 0.4711(4) 0.8069(2) 0.6718(2) 0.0204(8) Uani 1 1 d . . . . .
C36 C 0.6543(4) 0.7024(3) 0.3338(2) 0.0264(9) Uani 1 1 d . . . . .
H36A H 0.654264 0.646508 0.310718 0.040 Uiso 1 1 calc R U . . .
H36B H 0.700665 0.722566 0.385899 0.040 Uiso 1 1 calc R U . . .
H36C H 0.697492 0.739392 0.309267 0.040 Uiso 1 1 calc R U . . .
C17 C 0.8539(4) 0.9171(2) 0.6783(2) 0.0212(8) Uani 1 1 d . . . . .
C9 C 0.7381(4) 0.6811(3) 0.7241(2) 0.0215(8) Uani 1 1 d . . . . .
C35 C 0.5170(4) 0.7004(2) 0.3267(2) 0.0203(8) Uani 1 1 d . . . . .
C50 C 0.1415(4) 0.5638(3) 0.3800(2) 0.0243(9) Uani 1 1 d . . . . .
H50 H 0.085288 0.511083 0.376647 0.029 Uiso 1 1 calc R U . . .
C49 C 0.2193(4) 0.5834(3) 0.5143(3) 0.0267(9) Uani 1 1 d . . . . .
H49A H 0.301978 0.575127 0.528219 0.040 Uiso 1 1 calc R U . . .
H49B H 0.147906 0.530584 0.499756 0.040 Uiso 1 1 calc R U . . .
H49C H 0.208682 0.623240 0.556186 0.040 Uiso 1 1 calc R U . . .
C21 C 0.7584(4) 0.9190(3) 0.4815(3) 0.0270(9) Uani 1 1 d . . . . .
H21A H 0.768655 0.879862 0.438920 0.041 Uiso 1 1 calc R U . . .
H21B H 0.829015 0.972180 0.496004 0.041 Uiso 1 1 calc R U . . .
H21C H 0.675044 0.926807 0.468497 0.041 Uiso 1 1 calc R U . . .
C24 C 0.7193(4) 0.6089(3) 0.4746(2) 0.0226(8) Uani 1 1 d . . . . .
H24 H 0.734187 0.571183 0.435284 0.027 Uiso 1 1 calc R U . . .
C45 C 0.2474(4) 0.8816(3) 0.5200(2) 0.0234(8) Uani 1 1 d . . . . .
H45 H 0.228303 0.913849 0.561166 0.028 Uiso 1 1 calc R U . . .
C51 C 0.1388(4) 0.5808(2) 0.3148(2) 0.0199(8) Uani 1 1 d . . . . .
C20 C 0.7621(4) 0.8855(3) 0.5442(2) 0.0203(8) Uani 1 1 d . . . . .
C18 C 0.9454(4) 0.9798(3) 0.7491(3) 0.0301(10) Uani 1 1 d . . . . .
H18A H 0.895937 0.993885 0.784650 0.045 Uiso 1 1 calc R U . . .
H18B H 0.992617 1.029828 0.739671 0.045 Uiso 1 1 calc R U . . .
H18C H 1.007299 0.956559 0.769089 0.045 Uiso 1 1 calc R U . . .
C47 C 0.4809(4) 0.9622(3) 0.5883(2) 0.0256(9) Uani 1 1 d . . . . .
H47A H 0.546430 0.940960 0.607610 0.038 Uiso 1 1 calc R U . . .
H47B H 0.440629 0.982030 0.627065 0.038 Uiso 1 1 calc R U . . .
H47C H 0.522274 1.007868 0.571668 0.038 Uiso 1 1 calc R U . . .
C48 C 0.2183(4) 0.6161(3) 0.4510(2) 0.0197(8) Uani 1 1 d . . . . .
C19 C 0.8452(4) 0.9355(3) 0.6132(2) 0.0242(9) Uani 1 1 d . . . . .
H19 H 0.901915 0.987836 0.615883 0.029 Uiso 1 1 calc R U . . .
C52 C 0.0617(4) 0.5137(3) 0.2428(2) 0.0264(9) Uani 1 1 d . . . . .
H52A H 0.011259 0.535709 0.212544 0.040 Uiso 1 1 calc R U . . .
H52B H 0.002838 0.467426 0.252263 0.040 Uiso 1 1 calc R U . . .
H52C H 0.121080 0.494359 0.216817 0.040 Uiso 1 1 calc R U . . .
C3 C 0.5334(4) 0.8828(3) 0.8064(2) 0.0270(9) Uani 1 1 d . . . . .
H3A H 0.468415 0.839849 0.817284 0.032 Uiso 1 1 calc R U . . .
H3B H 0.497143 0.926534 0.802534 0.032 Uiso 1 1 calc R U . . .
C10 C 0.6991(4) 0.6342(3) 0.7747(3) 0.0287(9) Uani 1 1 d . . . . .
H10A H 0.604265 0.610257 0.762418 0.043 Uiso 1 1 calc R U . . .
H10B H 0.731647 0.671782 0.825603 0.043 Uiso 1 1 calc R U . . .
H10C H 0.735736 0.589786 0.769099 0.043 Uiso 1 1 calc R U . . .
C38 C 0.3476(5) 0.5932(3) 0.1274(2) 0.0292(10) Uani 1 1 d . . . . .
H38A H 0.371648 0.566899 0.082912 0.035 Uiso 1 1 calc R U . . .
H38B H 0.284887 0.548935 0.138214 0.035 Uiso 1 1 calc R U . . .
C23 C 0.4837(4) 0.5352(3) 0.4087(2) 0.0273(9) Uani 1 1 d . . . . .
H23A H 0.434457 0.494024 0.427670 0.041 Uiso 1 1 calc R U . . .
H23B H 0.521878 0.508544 0.371823 0.041 Uiso 1 1 calc R U . . .
H23C H 0.425680 0.559214 0.386234 0.041 Uiso 1 1 calc R U . . .
C37 C 0.4691(4) 0.6341(3) 0.1919(2) 0.0301(10) Uani 1 1 d . . . . .
H37A H 0.512188 0.593461 0.195924 0.036 Uiso 1 1 calc R U . . .
H37B H 0.530651 0.680632 0.183137 0.036 Uiso 1 1 calc R U . . .
C29 C 0.0111(4) 0.7811(3) 0.2071(2) 0.0243(9) Uani 1 1 d . . . . .
H29A H 0.044355 0.803110 0.169792 0.029 Uiso 1 1 calc R U . . .
H29B H -0.030443 0.818334 0.232601 0.029 Uiso 1 1 calc R U . . .
C39 C 0.2816(4) 0.6526(3) 0.1112(2) 0.0279(9) Uani 1 1 d . . . . .
H39A H 0.346587 0.700436 0.106223 0.034 Uiso 1 1 calc R U . . .
H39B H 0.247330 0.673594 0.153208 0.034 Uiso 1 1 calc R U . . .
C41 C 0.1063(4) 0.6707(3) 0.0227(2) 0.0281(9) Uani 1 1 d . . . . .
H41A H 0.171985 0.717083 0.016067 0.034 Uiso 1 1 calc R U . . .
H41B H 0.073651 0.694214 0.064550 0.034 Uiso 1 1 calc R U . . .
C54 C 0.6624(4) 0.9014(3) 0.1852(3) 0.0355(11) Uani 1 1 d . . . . .
C4 C 0.6578(5) 0.9199(3) 0.8687(2) 0.0280(9) Uani 1 1 d . . . . .
H4A H 0.638366 0.947752 0.914445 0.034 Uiso 1 1 calc R U . . .
H4B H 0.721967 0.962611 0.857072 0.034 Uiso 1 1 calc R U . . .
C5 C 0.7185(4) 0.8567(3) 0.8827(3) 0.0288(9) Uani 1 1 d . . . . .
H5A H 0.650936 0.809591 0.886917 0.035 Uiso 1 1 calc R U . . .
H5B H 0.751050 0.835284 0.840032 0.035 Uiso 1 1 calc R U . . .
C44 C 0.0079(4) 0.8328(3) 0.4620(3) 0.0315(10) Uani 1 1 d . . . . .
H44A H -0.017386 0.857279 0.425082 0.047 Uiso 1 1 calc R U . . .
H44B H 0.009667 0.867445 0.510657 0.047 Uiso 1 1 calc R U . . .
H44C H -0.055000 0.777213 0.450173 0.047 Uiso 1 1 calc R U . . .
C28 C 0.2869(4) 0.8717(3) 0.2226(3) 0.0274(9) Uani 1 1 d . . . . .
H28A H 0.251481 0.916773 0.230674 0.041 Uiso 1 1 calc R U . . .
H28B H 0.254274 0.836771 0.170775 0.041 Uiso 1 1 calc R U . . .
H28C H 0.381777 0.895006 0.235254 0.041 Uiso 1 1 calc R U . . .
C53 C 0.2937(5) 0.5373(3) 0.7802(3) 0.0409(12) Uani 1 1 d . . . . .
C40 C 0.1710(5) 0.6124(3) 0.0414(3) 0.0324(10) Uani 1 1 d . . . . .
H40A H 0.205011 0.589608 -0.000108 0.039 Uiso 1 1 calc R U . . .
H40B H 0.105047 0.565514 0.047195 0.039 Uiso 1 1 calc R U . . .
C26 C 0.9600(4) 0.6570(3) 0.5291(3) 0.0314(10) Uani 1 1 d . . . . .
H26A H 1.023835 0.711488 0.538002 0.047 Uiso 1 1 calc R U . . .
H26B H 0.955104 0.619360 0.481138 0.047 Uiso 1 1 calc R U . . .
H26C H 0.986156 0.634888 0.567708 0.047 Uiso 1 1 calc R U . . .
C31 C -0.1906(4) 0.6941(3) 0.1052(3) 0.0287(9) Uani 1 1 d . . . . .
H31A H -0.145561 0.713210 0.070045 0.034 Uiso 1 1 calc R U . . .
H31B H -0.232824 0.733997 0.124599 0.034 Uiso 1 1 calc R U . . .
C11 C 0.9745(4) 0.7177(3) 0.7814(3) 0.0286(10) Uani 1 1 d . . . . .
H11A H 1.016536 0.681608 0.754640 0.034 Uiso 1 1 calc R U . . .
H11B H 0.944277 0.694905 0.818931 0.034 Uiso 1 1 calc R U . . .
C7 C 0.8870(5) 0.8315(3) 0.9705(3) 0.0331(10) Uani 1 1 d . . . . .
H7A H 0.818609 0.787808 0.978587 0.040 Uiso 1 1 calc R U . . .
H7B H 0.915315 0.804766 0.927913 0.040 Uiso 1 1 calc R U . . .
C30 C -0.0904(4) 0.6949(3) 0.1684(3) 0.0296(10) Uani 1 1 d . . . . .
H30A H -0.046901 0.655472 0.149533 0.036 Uiso 1 1 calc R U . . .
H30B H -0.134262 0.676457 0.204244 0.036 Uiso 1 1 calc R U . . .
C32 C -0.2954(4) 0.6095(3) 0.0638(3) 0.0333(11) Uani 1 1 d . . . . .
H32A H -0.355374 0.596746 0.094624 0.040 Uiso 1 1 calc R U . . .
H32B H -0.254120 0.566746 0.055255 0.040 Uiso 1 1 calc R U . . .
C42 C -0.0054(5) 0.6304(3) -0.0462(3) 0.0381(11) Uani 1 1 d . . . . .
H42A H 0.026789 0.609548 -0.088546 0.057 Uiso 1 1 calc R U . . .
H42B H -0.044118 0.671216 -0.054294 0.057 Uiso 1 1 calc R U . . .
H42C H -0.071014 0.584341 -0.040304 0.057 Uiso 1 1 calc R U . . .
C16 C 1.4307(5) 0.8227(4) 0.9791(3) 0.0476(14) Uani 1 1 d . . . . .
H16A H 1.476053 0.828576 0.940809 0.071 Uiso 1 1 calc R U . . .
H16B H 1.365660 0.767081 0.962857 0.071 Uiso 1 1 calc R U . . .
H16C H 1.493317 0.831219 1.024465 0.071 Uiso 1 1 calc R U . . .
C15 C 1.3642(5) 0.8866(4) 0.9932(3) 0.0432(13) Uani 1 1 d . . . . .
H15A H 1.431414 0.942121 1.017628 0.052 Uiso 1 1 calc R U . . .
H15B H 1.310376 0.875845 1.027461 0.052 Uiso 1 1 calc R U . . .
C33 C -0.3742(5) 0.6054(3) -0.0110(3) 0.0473(14) Uani 1 1 d . . . . .
H33A H -0.314853 0.613575 -0.043034 0.057 Uiso 1 1 calc R U . . .
H33B H -0.439981 0.549284 -0.034690 0.057 Uiso 1 1 calc R U . . .
C12 C 1.0728(5) 0.8041(3) 0.8191(3) 0.0398(12) Uani 1 1 d . . . . .
H12A H 1.028865 0.842444 0.839674 0.048 Uiso 1 1 calc R U . . .
H12B H 1.114309 0.823725 0.782984 0.048 Uiso 1 1 calc R U . . .
C13 C 1.1767(5) 0.8029(3) 0.8812(3) 0.0381(11) Uani 1 1 d . . . . .
H13A H 1.133253 0.780881 0.915652 0.046 Uiso 1 1 calc R U . . .
H13B H 1.220214 0.764738 0.859691 0.046 Uiso 1 1 calc R U . . .
C6 C 0.8295(5) 0.8933(3) 0.9520(3) 0.0384(12) Uani 1 1 d . . . . .
H6A H 0.898964 0.938216 0.946176 0.046 Uiso 1 1 calc R U . . .
H6B H 0.797910 0.918189 0.993827 0.046 Uiso 1 1 calc R U . . .
C8 C 1.0008(5) 0.8693(4) 1.0377(3) 0.0413(12) Uani 1 1 d . . . . .
H8A H 1.070377 0.911265 1.029559 0.062 Uiso 1 1 calc R U . . .
H8B H 1.032552 0.826085 1.046804 0.062 Uiso 1 1 calc R U . . .
H8C H 0.973439 0.895191 1.080386 0.062 Uiso 1 1 calc R U . . .
C34 C -0.4418(6) 0.6678(4) -0.0063(4) 0.0523(15) Uani 1 1 d . . . . .
H34A H -0.494674 0.658063 -0.055274 0.078 Uiso 1 1 calc R U . . .
H34B H -0.377088 0.723648 0.012083 0.078 Uiso 1 1 calc R U . . .
H34C H -0.497663 0.662185 0.027237 0.078 Uiso 1 1 calc R U . . .
C14 C 1.2789(5) 0.8873(3) 0.9243(3) 0.0414(12) Uani 1 1 d . . . . .
H14A H 1.235445 0.928182 0.938305 0.050 Uiso 1 1 calc R U . . .
H14B H 1.333885 0.904882 0.892421 0.050 Uiso 1 1 calc R U . . .
O1W O 1.0727(12) 0.8400(9) 0.6667(8) 0.033(5) Uani 0.230(11) 1 d G . P . .
H1WA H 1.124070 0.887632 0.671367 0.049 Uiso 0.230(11) 1 d G U P . .
H1WB H 1.013444 0.827760 0.627906 0.049 Uiso 0.230(11) 1 d G U P . .

loop_
_atom_site_aniso_label
_atom_site_aniso_U_11
_atom_site_aniso_U_22
_atom_site_aniso_U_33
_atom_site_aniso_U_23
_atom_site_aniso_U_13
_atom_site_aniso_U_12
Ru1 0.00780(15) 0.02100(17) 0.01509(17) 0.00331(12) -0.00012(11) 0.00369(11)
Ru2 0.00767(15) 0.02076(17) 0.01424(17) 0.00313(12) 0.00008(11) 0.00357(11)
S2 0.0205(5) 0.0448(6) 0.0276(6) 0.0111(5) 0.0091(4) 0.0102(5)
S1 0.0265(5) 0.0358(6) 0.0400(7) 0.0175(5) 0.0151(5) 0.0154(5)
O6 0.0137(13) 0.0217(13) 0.0167(14) 0.0037(11) 0.0013(10) 0.0046(11)
O3 0.0138(13) 0.0222(14) 0.0227(15) 0.0049(11) 0.0053(11) 0.0046(11)
O8 0.0097(12) 0.0245(14) 0.0206(14) 0.0050(11) 0.0014(11) 0.0042(11)
O5 0.0112(13) 0.0284(15) 0.0216(15) 0.0069(12) 0.0033(11) 0.0053(11)
O4 0.0111(13) 0.0294(15) 0.0253(15) 0.0084(12) 0.0025(11) 0.0057(11)
O1 0.0094(12) 0.0249(14) 0.0194(14) 0.0046(11) 0.0012(10) 0.0039(11)
F2 0.0325(16) 0.075(2) 0.0359(17) 0.0277(16) 0.0117(13) 0.0123(15)
O2 0.0115(13) 0.0262(14) 0.0211(14) 0.0073(12) 0.0032(11) 0.0061(11)
O7 0.0120(13) 0.0231(14) 0.0216(14) 0.0079(11) 0.0033(11) 0.0060(11)
F6 0.0317(16) 0.079(2) 0.0311(16) 0.0208(16) 0.0124(13) 0.0089(15)
N1 0.0123(15) 0.0240(17) 0.0180(17) 0.0054(13) -0.0018(13) 0.0040(13)
N7 0.0126(15) 0.0252(17) 0.0183(17) 0.0047(14) -0.0013(13) 0.0045(13)
F5 0.0459(19) 0.072(2) 0.061(2) 0.0371(19) 0.0166(16) 0.0358(17)
N3 0.0102(15) 0.0220(16) 0.0254(18) 0.0072(14) 0.0035(13) 0.0042(12)
N5 0.0094(15) 0.0214(16) 0.0228(18) 0.0055(13) 0.0015(13) 0.0032(12)
O12 0.0219(16) 0.068(2) 0.042(2) 0.0282(18) 0.0183(15) 0.0176(16)
F4 0.051(2) 0.0428(18) 0.048(2) -0.0043(15) -0.0084(16) 0.0033(15)
F1 0.0433(19) 0.0333(16) 0.094(3) 0.0153(17) 0.0181(18) 0.0062(14)
F3 0.0307(16) 0.079(2) 0.095(3) 0.060(2) 0.0183(17) 0.0286(17)
N4 0.0140(17) 0.049(2) 0.027(2) 0.0211(17) 0.0010(15) 0.0089(16)
O11 0.0244(16) 0.062(2) 0.0342(19) 0.0163(17) 0.0126(14) 0.0175(16)
N6 0.0126(16) 0.040(2) 0.0252(19) 0.0157(16) 0.0008(14) 0.0058(14)
O14 0.0254(17) 0.064(2) 0.043(2) 0.0281(19) 0.0150(15) 0.0208(17)
N2 0.0149(16) 0.0321(19) 0.0211(18) 0.0039(15) 0.0024(14) 0.0091(14)
O9 0.0293(18) 0.055(2) 0.054(2) 0.0335(19) 0.0204(17) 0.0232(16)
O13 0.047(2) 0.048(2) 0.045(2) -0.0124(18) 0.0109(19) 0.0008(18)
N8 0.0152(16) 0.0331(19) 0.0194(18) 0.0039(14) 0.0024(13) 0.0106(14)
O10 0.047(2) 0.034(2) 0.067(3) -0.0005(19) 0.013(2) 0.0010(17)
C46 0.0211(19) 0.0168(17) 0.0181(19) 0.0041(15) 0.0036(15) 0.0058(15)
C43 0.0164(19) 0.031(2) 0.025(2) 0.0131(17) 0.0084(16) 0.0105(16)
C2 0.018(2) 0.033(2) 0.025(2) 0.0084(18) 0.0028(17) 0.0105(17)
C27 0.0146(18) 0.0251(19) 0.020(2) 0.0059(16) 0.0053(15) 0.0086(15)
C22 0.021(2) 0.0189(18) 0.0181(19) 0.0046(15) 0.0027(16) 0.0063(15)
C25 0.0187(19) 0.026(2) 0.025(2) 0.0116(17) 0.0097(16) 0.0107(16)
C1 0.0170(19) 0.0225(19) 0.021(2) 0.0076(16) 0.0030(15) 0.0066(15)
C36 0.016(2) 0.039(2) 0.023(2) 0.0078(18) 0.0043(16) 0.0109(18)
C17 0.0098(17) 0.0239(19) 0.022(2) -0.0002(16) 0.0013(15) 0.0024(15)
C9 0.0155(19) 0.028(2) 0.021(2) 0.0069(16) 0.0040(16) 0.0094(16)
C35 0.0143(18) 0.0242(19) 0.021(2) 0.0058(16) 0.0026(15) 0.0066(15)
C50 0.0157(19) 0.023(2) 0.030(2) 0.0072(17) 0.0026(17) 0.0041(15)
C49 0.021(2) 0.032(2) 0.027(2) 0.0109(18) 0.0048(17) 0.0093(17)
C21 0.021(2) 0.035(2) 0.028(2) 0.0144(19) 0.0060(17) 0.0104(18)
C24 0.020(2) 0.027(2) 0.024(2) 0.0068(17) 0.0066(16) 0.0121(16)
C45 0.021(2) 0.030(2) 0.020(2) 0.0065(17) 0.0064(16) 0.0117(17)
C51 0.0088(17) 0.0217(19) 0.025(2) 0.0039(16) 0.0023(15) 0.0036(14)
C20 0.0142(18) 0.028(2) 0.022(2) 0.0095(16) 0.0079(15) 0.0084(16)
C18 0.019(2) 0.032(2) 0.027(2) 0.0024(19) 0.0006(17) -0.0001(17)
C47 0.021(2) 0.027(2) 0.021(2) 0.0040(17) -0.0013(16) 0.0043(17)
C48 0.0116(17) 0.028(2) 0.021(2) 0.0094(16) 0.0050(15) 0.0083(15)
C19 0.0167(19) 0.023(2) 0.030(2) 0.0082(17) 0.0050(17) 0.0046(15)
C52 0.020(2) 0.025(2) 0.025(2) 0.0023(17) 0.0022(17) 0.0002(16)
C3 0.025(2) 0.032(2) 0.021(2) 0.0023(17) 0.0033(17) 0.0130(18)
C10 0.021(2) 0.037(2) 0.028(2) 0.0155(19) 0.0026(18) 0.0068(18)
C38 0.029(2) 0.034(2) 0.016(2) -0.0021(17) 0.0006(17) 0.0110(19)
C23 0.022(2) 0.029(2) 0.024(2) 0.0031(18) 0.0021(17) 0.0074(17)
C37 0.024(2) 0.042(3) 0.020(2) 0.0018(19) 0.0014(17) 0.0152(19)
C29 0.0099(18) 0.032(2) 0.030(2) 0.0097(18) -0.0014(16) 0.0099(16)
C39 0.021(2) 0.034(2) 0.023(2) 0.0034(18) 0.0019(17) 0.0095(18)
C41 0.027(2) 0.037(2) 0.018(2) 0.0073(18) 0.0036(18) 0.0096(19)
C54 0.021(2) 0.046(3) 0.035(3) 0.009(2) 0.0042(19) 0.010(2)
C4 0.030(2) 0.028(2) 0.018(2) 0.0013(17) 0.0033(18) 0.0066(18)
C5 0.021(2) 0.034(2) 0.025(2) 0.0023(18) 0.0009(17) 0.0091(18)
C44 0.020(2) 0.039(2) 0.037(3) 0.011(2) 0.0051(19) 0.0147(19)
C28 0.022(2) 0.033(2) 0.024(2) 0.0138(18) 0.0007(17) 0.0028(17)
C53 0.027(2) 0.050(3) 0.054(3) 0.025(3) 0.012(2) 0.017(2)
C40 0.030(2) 0.035(2) 0.023(2) 0.0025(19) -0.0031(19) 0.0115(19)
C26 0.024(2) 0.035(2) 0.042(3) 0.016(2) 0.010(2) 0.0149(19)
C31 0.019(2) 0.029(2) 0.029(2) 0.0052(18) -0.0021(17) 0.0040(17)
C11 0.0125(19) 0.044(3) 0.027(2) 0.013(2) -0.0040(17) 0.0098(18)
C7 0.027(2) 0.046(3) 0.026(2) 0.010(2) 0.0066(19) 0.014(2)
C30 0.023(2) 0.029(2) 0.031(2) 0.0077(19) -0.0028(18) 0.0080(18)
C32 0.020(2) 0.033(2) 0.036(3) 0.003(2) -0.0013(19) 0.0050(18)
C42 0.030(3) 0.042(3) 0.033(3) 0.009(2) -0.005(2) 0.009(2)
C16 0.032(3) 0.075(4) 0.039(3) 0.019(3) 0.005(2) 0.025(3)
C15 0.029(3) 0.052(3) 0.038(3) 0.003(2) 0.007(2) 0.010(2)
C33 0.033(3) 0.037(3) 0.051(4) -0.001(2) -0.007(2) 0.006(2)
C12 0.025(2) 0.038(3) 0.050(3) 0.007(2) 0.001(2) 0.013(2)
C13 0.028(2) 0.041(3) 0.040(3) 0.008(2) 0.002(2) 0.013(2)
C6 0.039(3) 0.037(3) 0.026(3) 0.003(2) -0.006(2) 0.010(2)
C8 0.035(3) 0.045(3) 0.036(3) 0.014(2) -0.004(2) 0.008(2)
C34 0.031(3) 0.061(4) 0.059(4) 0.015(3) 0.001(3) 0.017(3)
C14 0.031(3) 0.040(3) 0.047(3) 0.005(2) 0.008(2) 0.012(2)
O1W 0.015(7) 0.034(8) 0.041(9) 0.009(6) -0.003(6) 0.003(5)

loop_
_atom_type_symbol
_atom_type_description
_atom_type_scat_dispersion_real
_atom_type_scat_dispersion_imag
_atom_type_scat_source
C C 0.0181 0.0091 'International Tables Vol C Tables 4.2.6.8 and 6.1.1.4'
H H 0.0000 0.0000 'International Tables Vol C Tables 4.2.6.8 and 6.1.1.4'
F F 0.0727 0.0534 'International Tables Vol C Tables 4.2.6.8 and 6.1.1.4'
N N 0.0311 0.0180 'International Tables Vol C Tables 4.2.6.8 and 6.1.1.4'
O O 0.0492 0.0322 'International Tables Vol C Tables 4.2.6.8 and 6.1.1.4'
Ru Ru 0.0552 3.2960 'International Tables Vol C Tables 4.2.6.8 and 6.1.1.4'
S S 0.3331 0.5567 'International Tables Vol C Tables 4.2.6.8 and 6.1.1.4'

loop_
_geom_angle_atom_site_label_1
_geom_angle_atom_site_label_2
_geom_angle_atom_site_label_3
_geom_angle
_geom_angle_site_symmetry_1
_geom_angle_site_symmetry_3
_geom_angle_publ_flag
O3 Ru1 O4 93.15(11) . . ?
O3 Ru1 O1 179.49(11) . . ?
O3 Ru1 O2 87.86(12) . . ?
O3 Ru1 N1 84.82(13) . . ?
O3 Ru1 N3 91.49(13) . . ?
O4 Ru1 O2 87.93(12) . . ?
O4 Ru1 N1 177.58(12) . . ?
O4 Ru1 N3 92.72(13) . . ?
O1 Ru1 O4 87.22(12) . . ?
O1 Ru1 O2 92.51(12) . . ?
O1 Ru1 N1 94.83(12) . . ?
O1 Ru1 N3 88.13(13) . . ?
N1 Ru1 O2 90.69(12) . . ?
N1 Ru1 N3 88.64(14) . . ?
N3 Ru1 O2 179.11(12) . . ?
O6 Ru2 O8 178.76(11) . . ?
O6 Ru2 O5 93.30(11) . . ?
O6 Ru2 O7 87.44(11) . . ?
O6 Ru2 N7 85.12(13) . . ?
O6 Ru2 N5 91.02(13) . . ?
O8 Ru2 O5 87.86(11) . . ?
O8 Ru2 O7 93.03(12) . . ?
O8 Ru2 N7 93.73(12) . . ?
O8 Ru2 N5 88.51(13) . . ?
O5 Ru2 O7 88.11(11) . . ?
O5 Ru2 N5 92.09(12) . . ?
O7 Ru2 N5 178.45(12) . . ?
N7 Ru2 O5 178.07(12) . . ?
N7 Ru2 O7 90.72(13) . . ?
N7 Ru2 N5 89.04(14) . . ?
O12 S2 O13 114.2(2) . . ?
O12 S2 C54 103.3(2) . . ?
O14 S2 O12 116.2(2) . . ?
O14 S2 O13 115.1(3) . . ?
O14 S2 C54 103.9(2) . . ?
O13 S2 C54 101.4(3) . . ?
O11 S1 O10 112.9(2) . . ?
O11 S1 C53 104.3(2) . . ?
O9 S1 O11 116.7(2) . . ?
O9 S1 O10 115.2(3) . . ?
O9 S1 C53 104.8(2) . . ?
O10 S1 C53 100.5(3) . . ?
C46 O6 Ru2 123.0(3) . . ?
C22 O3 Ru1 123.7(3) . . ?
C51 O8 Ru2 123.2(3) . . ?
C43 O5 Ru2 122.5(3) . . ?
C25 O4 Ru1 123.4(3) . . ?
C17 O1 Ru1 123.6(3) . . ?
C20 O2 Ru1 123.6(3) . . ?
C48 O7 Ru2 123.6(3) . . ?
Ru1 N1 H1 114.1 . . ?
C1 N1 Ru1 131.8(3) . . ?
C1 N1 H1 114.1 . . ?
Ru2 N7 H7 114.1 . . ?
C35 N7 Ru2 131.8(3) . . ?
C35 N7 H7 114.1 . . ?
Ru1 N3 H3 115.2 . . ?
C9 N3 Ru1 129.7(3) . . ?
C9 N3 H3 115.2 . . ?
Ru2 N5 H5 114.9 . . ?
C27 N5 Ru2 130.2(3) . . ?
C27 N5 H5 114.9 . . ?
C9 N4 H4 116.2 . . ?
C9 N4 C11 127.7(4) . . ?
C11 N4 H4 116.2 . . ?
C27 N6 H6 116.3 . . ?
C27 N6 C29 127.4(4) . . ?
C29 N6 H6 116.3 . . ?
C1 N2 H2 117.1 . . ?
C1 N2 C3 125.9(4) . . ?
C3 N2 H2 117.1 . . ?
C35 N8 H8 117.3 . . ?
C35 N8 C37 125.3(4) . . ?
C37 N8 H8 117.3 . . ?
O6 C46 C45 125.6(4) . . ?
O6 C46 C47 114.4(4) . . ?
C45 C46 C47 119.9(4) . . ?
O5 C43 C45 126.0(4) . . ?
O5 C43 C44 114.4(4) . . ?
C45 C43 C44 119.6(4) . . ?
H2A C2 H2B 109.5 . . ?
H2A C2 H2C 109.5 . . ?
H2B C2 H2C 109.5 . . ?
C1 C2 H2A 109.5 . . ?
C1 C2 H2B 109.5 . . ?
C1 C2 H2C 109.5 . . ?
N5 C27 N6 120.9(4) . . ?
N5 C27 C28 119.9(4) . . ?
N6 C27 C28 119.2(4) . . ?
O3 C22 C24 126.0(4) . . ?
O3 C22 C23 114.5(4) . . ?
C24 C22 C23 119.5(4) . . ?
O4 C25 C24 126.0(4) . . ?
O4 C25 C26 114.2(4) . . ?
C24 C25 C26 119.8(4) . . ?
N1 C1 N2 120.9(4) . . ?
N1 C1 C2 121.8(4) . . ?
N2 C1 C2 117.2(4) . . ?
H36A C36 H36B 109.5 . . ?
H36A C36 H36C 109.5 . . ?
H36B C36 H36C 109.5 . . ?
C35 C36 H36A 109.5 . . ?
C35 C36 H36B 109.5 . . ?
C35 C36 H36C 109.5 . . ?
O1 C17 C18 113.3(4) . . ?
O1 C17 C19 126.2(4) . . ?
C19 C17 C18 120.5(4) . . ?
N3 C9 N4 120.4(4) . . ?
N3 C9 C10 119.8(4) . . ?
N4 C9 C10 119.8(4) . . ?
N7 C35 N8 120.8(4) . . ?
N7 C35 C36 121.5(4) . . ?
N8 C35 C36 117.7(4) . . ?
C51 C50 H50 116.3 . . ?
C51 C50 C48 127.4(4) . . ?
C48 C50 H50 116.3 . . ?
H49A C49 H49B 109.5 . . ?
H49A C49 H49C 109.5 . . ?
H49B C49 H49C 109.5 . . ?
C48 C49 H49A 109.5 . . ?
C48 C49 H49B 109.5 . . ?
C48 C49 H49C 109.5 . . ?
H21A C21 H21B 109.5 . . ?
H21A C21 H21C 109.5 . . ?
H21B C21 H21C 109.5 . . ?
C20 C21 H21A 109.5 . . ?
C20 C21 H21B 109.5 . . ?
C20 C21 H21C 109.5 . . ?
C22 C24 H24 116.5 . . ?
C25 C24 C22 127.1(4) . . ?
C25 C24 H24 116.5 . . ?
C46 C45 H45 116.2 . . ?
C43 C45 C46 127.5(4) . . ?
C43 C45 H45 116.2 . . ?
O8 C51 C50 126.7(4) . . ?
O8 C51 C52 113.3(4) . . ?
C50 C51 C52 119.9(4) . . ?
O2 C20 C21 114.5(4) . . ?
O2 C20 C19 126.1(4) . . ?
C19 C20 C21 119.4(4) . . ?
C17 C18 H18A 109.5 . . ?
C17 C18 H18B 109.5 . . ?
C17 C18 H18C 109.5 . . ?
H18A C18 H18B 109.5 . . ?
H18A C18 H18C 109.5 . . ?
H18B C18 H18C 109.5 . . ?
C46 C47 H47A 109.5 . . ?
C46 C47 H47B 109.5 . . ?
C46 C47 H47C 109.5 . . ?
H47A C47 H47B 109.5 . . ?
H47A C47 H47C 109.5 . . ?
H47B C47 H47C 109.5 . . ?
O7 C48 C50 125.5(4) . . ?
O7 C48 C49 114.7(4) . . ?
C50 C48 C49 119.7(4) . . ?
C17 C19 C20 127.1(4) . . ?
C17 C19 H19 116.4 . . ?
C20 C19 H19 116.4 . . ?
C51 C52 H52A 109.5 . . ?
C51 C52 H52B 109.5 . . ?
C51 C52 H52C 109.5 . . ?
H52A C52 H52B 109.5 . . ?
H52A C52 H52C 109.5 . . ?
H52B C52 H52C 109.5 . . ?
N2 C3 H3A 109.6 . . ?
N2 C3 H3B 109.6 . . ?
N2 C3 C4 110.5(4) . . ?
H3A C3 H3B 108.1 . . ?
C4 C3 H3A 109.6 . . ?
C4 C3 H3B 109.6 . . ?
C9 C10 H10A 109.5 . . ?
C9 C10 H10B 109.5 . . ?
C9 C10 H10C 109.5 . . ?
H10A C10 H10B 109.5 . . ?
H10A C10 H10C 109.5 . . ?
H10B C10 H10C 109.5 . . ?
H38A C38 H38B 107.7 . . ?
C37 C38 H38A 108.8 . . ?
C37 C38 H38B 108.8 . . ?
C39 C38 H38A 108.8 . . ?
C39 C38 H38B 108.8 . . ?
C39 C38 C37 114.0(4) . . ?
C22 C23 H23A 109.5 . . ?
C22 C23 H23B 109.5 . . ?
C22 C23 H23C 109.5 . . ?
H23A C23 H23B 109.5 . . ?
H23A C23 H23C 109.5 . . ?
H23B C23 H23C 109.5 . . ?
N8 C37 C38 110.0(4) . . ?
N8 C37 H37A 109.7 . . ?
N8 C37 H37B 109.7 . . ?
C38 C37 H37A 109.7 . . ?
C38 C37 H37B 109.7 . . ?
H37A C37 H37B 108.2 . . ?
N6 C29 H29A 109.1 . . ?
N6 C29 H29B 109.1 . . ?
N6 C29 C30 112.5(4) . . ?
H29A C29 H29B 107.8 . . ?
C30 C29 H29A 109.1 . . ?
C30 C29 H29B 109.1 . . ?
C38 C39 H39A 109.1 . . ?
C38 C39 H39B 109.1 . . ?
C38 C39 C40 112.7(4) . . ?
H39A C39 H39B 107.8 . . ?
C40 C39 H39A 109.1 . . ?
C40 C39 H39B 109.1 . . ?
H41A C41 H41B 107.7 . . ?
C40 C41 H41A 108.8 . . ?
C40 C41 H41B 108.8 . . ?
C40 C41 C42 113.9(4) . . ?
C42 C41 H41A 108.8 . . ?
C42 C41 H41B 108.8 . . ?
F6 C54 S2 113.7(3) . . ?
F6 C54 F5 106.2(4) . . ?
F6 C54 F4 108.1(4) . . ?
F5 C54 S2 111.8(4) . . ?
F4 C54 S2 110.0(4) . . ?
F4 C54 F5 106.8(4) . . ?
C3 C4 H4A 108.7 . . ?
C3 C4 H4B 108.7 . . ?
C3 C4 C5 114.1(4) . . ?
H4A C4 H4B 107.6 . . ?
C5 C4 H4A 108.7 . . ?
C5 C4 H4B 108.7 . . ?
C4 C5 H5A 109.1 . . ?
C4 C5 H5B 109.1 . . ?
H5A C5 H5B 107.8 . . ?
C6 C5 C4 112.6(4) . . ?
C6 C5 H5A 109.1 . . ?
C6 C5 H5B 109.1 . . ?
C43 C44 H44A 109.5 . . ?
C43 C44 H44B 109.5 . . ?
C43 C44 H44C 109.5 . . ?
H44A C44 H44B 109.5 . . ?
H44A C44 H44C 109.5 . . ?
H44B C44 H44C 109.5 . . ?
C27 C28 H28A 109.5 . . ?
C27 C28 H28B 109.5 . . ?
C27 C28 H28C 109.5 . . ?
H28A C28 H28B 109.5 . . ?
H28A C28 H28C 109.5 . . ?
H28B C28 H28C 109.5 . . ?
F2 C53 S1 112.3(4) . . ?
F2 C53 F1 107.9(4) . . ?
F2 C53 F3 108.0(5) . . ?
F1 C53 S1 109.7(4) . . ?
F3 C53 S1 111.5(4) . . ?
F3 C53 F1 107.3(4) . . ?
C39 C40 H40A 108.8 . . ?
C39 C40 H40B 108.8 . . ?
C41 C40 C39 113.8(4) . . ?
C41 C40 H40A 108.8 . . ?
C41 C40 H40B 108.8 . . ?
H40A C40 H40B 107.7 . . ?
C25 C26 H26A 109.5 . . ?
C25 C26 H26B 109.5 . . ?
C25 C26 H26C 109.5 . . ?
H26A C26 H26B 109.5 . . ?
H26A C26 H26C 109.5 . . ?
H26B C26 H26C 109.5 . . ?
H31A C31 H31B 107.6 . . ?
C30 C31 H31A 108.7 . . ?
C30 C31 H31B 108.7 . . ?
C30 C31 C32 114.4(4) . . ?
C32 C31 H31A 108.7 . . ?
C32 C31 H31B 108.7 . . ?
N4 C11 H11A 109.2 . . ?
N4 C11 H11B 109.2 . . ?
N4 C11 C12 111.8(4) . . ?
H11A C11 H11B 107.9 . . ?
C12 C11 H11A 109.2 . . ?
C12 C11 H11B 109.2 . . ?
H7A C7 H7B 107.7 . . ?
C6 C7 H7A 108.8 . . ?
C6 C7 H7B 108.8 . . ?
C8 C7 H7A 108.8 . . ?
C8 C7 H7B 108.8 . . ?
C8 C7 C6 113.7(4) . . ?
C29 C30 H30A 109.3 . . ?
C29 C30 H30B 109.3 . . ?
C31 C30 C29 111.4(4) . . ?
C31 C30 H30A 109.3 . . ?
C31 C30 H30B 109.3 . . ?
H30A C30 H30B 108.0 . . ?
C31 C32 H32A 109.0 . . ?
C31 C32 H32B 109.0 . . ?
C31 C32 C33 112.8(4) . . ?
H32A C32 H32B 107.8 . . ?
C33 C32 H32A 109.0 . . ?
C33 C32 H32B 109.0 . . ?
C41 C42 H42A 109.5 . . ?
C41 C42 H42B 109.5 . . ?
C41 C42 H42C 109.5 . . ?
H42A C42 H42B 109.5 . . ?
H42A C42 H42C 109.5 . . ?
H42B C42 H42C 109.5 . . ?
H16A C16 H16B 109.5 . . ?
H16A C16 H16C 109.5 . . ?
H16B C16 H16C 109.5 . . ?
C15 C16 H16A 109.5 . . ?
C15 C16 H16B 109.5 . . ?
C15 C16 H16C 109.5 . . ?
C16 C15 H15A 108.7 . . ?
C16 C15 H15B 108.7 . . ?
C16 C15 C14 114.2(5) . . ?
H15A C15 H15B 107.6 . . ?
C14 C15 H15A 108.7 . . ?
C14 C15 H15B 108.7 . . ?
C32 C33 H33A 108.6 . . ?
C32 C33 H33B 108.6 . . ?
H33A C33 H33B 107.5 . . ?
C34 C33 C32 114.8(5) . . ?
C34 C33 H33A 108.6 . . ?
C34 C33 H33B 108.6 . . ?
C11 C12 H12A 109.8 . . ?
C11 C12 H12B 109.8 . . ?
C11 C12 C13 109.4(4) . . ?
H12A C12 H12B 108.2 . . ?
C13 C12 H12A 109.8 . . ?
C13 C12 H12B 109.8 . . ?
C12 C13 H13A 108.8 . . ?
C12 C13 H13B 108.8 . . ?
H13A C13 H13B 107.7 . . ?
C14 C13 C12 113.9(5) . . ?
C14 C13 H13A 108.8 . . ?
C14 C13 H13B 108.8 . . ?
C5 C6 H6A 108.7 . . ?
C5 C6 H6B 108.7 . . ?
C7 C6 C5 114.3(4) . . ?
C7 C6 H6A 108.7 . . ?
C7 C6 H6B 108.7 . . ?
H6A C6 H6B 107.6 . . ?
C7 C8 H8A 109.5 . . ?
C7 C8 H8B 109.5 . . ?
C7 C8 H8C 109.5 . . ?
H8A C8 H8B 109.5 . . ?
H8A C8 H8C 109.5 . . ?
H8B C8 H8C 109.5 . . ?
C33 C34 H34A 109.5 . . ?
C33 C34 H34B 109.5 . . ?
C33 C34 H34C 109.5 . . ?
H34A C34 H34B 109.5 . . ?
H34A C34 H34C 109.5 . . ?
H34B C34 H34C 109.5 . . ?
C15 C14 H14A 109.2 . . ?
C15 C14 H14B 109.2 . . ?
C13 C14 C15 112.1(5) . . ?
C13 C14 H14A 109.2 . . ?
C13 C14 H14B 109.2 . . ?
H14A C14 H14B 107.9 . . ?
H1WA O1W H1WB 104.5 . . ?

loop_
_geom_bond_atom_site_label_1
_geom_bond_atom_site_label_2
_geom_bond_distance
_geom_bond_site_symmetry_2
_geom_bond_publ_flag
Ru1 O3 2.007(3) . ?
Ru1 O4 2.030(3) . ?
Ru1 O1 2.019(3) . ?
Ru1 O2 2.040(3) . ?
Ru1 N1 2.034(3) . ?
Ru1 N3 2.038(4) . ?
Ru2 O6 2.007(3) . ?
Ru2 O8 2.015(3) . ?
Ru2 O5 2.029(3) . ?
Ru2 O7 2.042(3) . ?
Ru2 N7 2.025(3) . ?
Ru2 N5 2.045(4) . ?
S2 O12 1.428(3) . ?
S2 O14 1.417(4) . ?
S2 O13 1.460(4) . ?
S2 C54 1.808(5) . ?
S1 O11 1.425(4) . ?
S1 O9 1.424(4) . ?
S1 O10 1.456(4) . ?
S1 C53 1.815(6) . ?
O6 C46 1.279(5) . ?
O3 C22 1.283(5) . ?
O8 C51 1.288(5) . ?
O5 C43 1.280(5) . ?
O4 C25 1.282(5) . ?
O1 C17 1.286(5) . ?
F2 C53 1.326(6) . ?
O2 C20 1.279(5) . ?
O7 C48 1.275(5) . ?
F6 C54 1.327(6) . ?
N1 H1 0.8800 . ?
N1 C1 1.296(5) . ?
N7 H7 0.8800 . ?
N7 C35 1.303(5) . ?
F5 C54 1.349(6) . ?
N3 H3 0.8800 . ?
N3 C9 1.307(5) . ?
N5 H5 0.8800 . ?
N5 C27 1.295(5) . ?
F4 C54 1.338(6) . ?
F1 C53 1.365(7) . ?
F3 C53 1.334(6) . ?
N4 H4 0.8800 . ?
N4 C9 1.327(5) . ?
N4 C11 1.464(5) . ?
N6 H6 0.8800 . ?
N6 C27 1.336(5) . ?
N6 C29 1.455(5) . ?
N2 H2 0.8800 . ?
N2 C1 1.346(5) . ?
N2 C3 1.449(6) . ?
N8 H8 0.8800 . ?
N8 C35 1.341(5) . ?
N8 C37 1.450(6) . ?
C46 C45 1.400(6) . ?
C46 C47 1.505(6) . ?
C43 C45 1.391(6) . ?
C43 C44 1.517(6) . ?
C2 H2A 0.9800 . ?
C2 H2B 0.9800 . ?
C2 H2C 0.9800 . ?
C2 C1 1.504(6) . ?
C27 C28 1.503(6) . ?
C22 C24 1.399(6) . ?
C22 C23 1.504(6) . ?
C25 C24 1.397(6) . ?
C25 C26 1.508(6) . ?
C36 H36A 0.9800 . ?
C36 H36B 0.9800 . ?
C36 H36C 0.9800 . ?
C36 C35 1.502(6) . ?
C17 C18 1.507(6) . ?
C17 C19 1.392(6) . ?
C9 C10 1.498(6) . ?
C50 H50 0.9500 . ?
C50 C51 1.383(6) . ?
C50 C48 1.412(6) . ?
C49 H49A 0.9800 . ?
C49 H49B 0.9800 . ?
C49 H49C 0.9800 . ?
C49 C48 1.501(6) . ?
C21 H21A 0.9800 . ?
C21 H21B 0.9800 . ?
C21 H21C 0.9800 . ?
C21 C20 1.501(6) . ?
C24 H24 0.9500 . ?
C45 H45 0.9500 . ?
C51 C52 1.508(6) . ?
C20 C19 1.396(6) . ?
C18 H18A 0.9800 . ?
C18 H18B 0.9800 . ?
C18 H18C 0.9800 . ?
C47 H47A 0.9800 . ?
C47 H47B 0.9800 . ?
C47 H47C 0.9800 . ?
C19 H19 0.9500 . ?
C52 H52A 0.9800 . ?
C52 H52B 0.9800 . ?
C52 H52C 0.9800 . ?
C3 H3A 0.9900 . ?
C3 H3B 0.9900 . ?
C3 C4 1.528(6) . ?
C10 H10A 0.9800 . ?
C10 H10B 0.9800 . ?
C10 H10C 0.9800 . ?
C38 H38A 0.9900 . ?
C38 H38B 0.9900 . ?
C38 C37 1.529(6) . ?
C38 C39 1.520(6) . ?
C23 H23A 0.9800 . ?
C23 H23B 0.9800 . ?
C23 H23C 0.9800 . ?
C37 H37A 0.9900 . ?
C37 H37B 0.9900 . ?
C29 H29A 0.9900 . ?
C29 H29B 0.9900 . ?
C29 C30 1.527(6) . ?
C39 H39A 0.9900 . ?
C39 H39B 0.9900 . ?
C39 C40 1.522(6) . ?
C41 H41A 0.9900 . ?
C41 H41B 0.9900 . ?
C41 C40 1.512(6) . ?
C41 C42 1.517(6) . ?
C4 H4A 0.9900 . ?
C4 H4B 0.9900 . ?
C4 C5 1.531(6) . ?
C5 H5A 0.9900 . ?
C5 H5B 0.9900 . ?
C5 C6 1.520(6) . ?
C44 H44A 0.9800 . ?
C44 H44B 0.9800 . ?
C44 H44C 0.9800 . ?
C28 H28A 0.9800 . ?
C28 H28B 0.9800 . ?
C28 H28C 0.9800 . ?
C40 H40A 0.9900 . ?
C40 H40B 0.9900 . ?
C26 H26A 0.9800 . ?
C26 H26B 0.9800 . ?
C26 H26C 0.9800 . ?
C31 H31A 0.9900 . ?
C31 H31B 0.9900 . ?
C31 C30 1.516(6) . ?
C31 C32 1.529(6) . ?
C11 H11A 0.9900 . ?
C11 H11B 0.9900 . ?
C11 C12 1.514(7) . ?
C7 H7A 0.9900 . ?
C7 H7B 0.9900 . ?
C7 C6 1.516(7) . ?
C7 C8 1.511(7) . ?
C30 H30A 0.9900 . ?
C30 H30B 0.9900 . ?
C32 H32A 0.9900 . ?
C32 H32B 0.9900 . ?
C32 C33 1.546(7) . ?
C42 H42A 0.9800 . ?
C42 H42B 0.9800 . ?
C42 H42C 0.9800 . ?
C16 H16A 0.9800 . ?
C16 H16B 0.9800 . ?
C16 H16C 0.9800 . ?
C16 C15 1.519(8) . ?
C15 H15A 0.9900 . ?
C15 H15B 0.9900 . ?
C15 C14 1.521(8) . ?
C33 H33A 0.9900 . ?
C33 H33B 0.9900 . ?
C33 C34 1.504(8) . ?
C12 H12A 0.9900 . ?
C12 H12B 0.9900 . ?
C12 C13 1.542(7) . ?
C13 H13A 0.9900 . ?
C13 H13B 0.9900 . ?
C13 C14 1.520(7) . ?
C6 H6A 0.9900 . ?
C6 H6B 0.9900 . ?
C8 H8A 0.9800 . ?
C8 H8B 0.9800 . ?
C8 H8C 0.9800 . ?
C34 H34A 0.9800 . ?
C34 H34B 0.9800 . ?
C34 H34C 0.9800 . ?
C14 H14A 0.9900 . ?
C14 H14B 0.9900 . ?
O1W H1WA 0.8501 . ?
O1W H1WB 0.8500 . ?

loop_
_geom_hbond_atom_site_label_D
_geom_hbond_atom_site_label_H
_geom_hbond_atom_site_label_A
_geom_hbond_distance_DH
_geom_hbond_distance_HA
_geom_hbond_distance_DA
_geom_hbond_angle_DHA
_geom_hbond_site_symmetry_A
_geom_hbond_publ_flag
N4 H4 O4 0.88 2.12 2.847(5) 139.6 . yes
N6 H6 O5 0.88 2.15 2.852(5) 136.2 . yes
N2 H2 O1 0.88 2.06 2.858(5) 151.2 . yes
N8 H8 O8 0.88 2.08 2.866(5) 148.5 . yes
O1W H1WA O13 0.85 1.84 2.691(14) 174.5 2_776 yes
O1W H1WB O4 0.85 2.18 2.789(13) 128.7 . yes

loop_
_geom_torsion_atom_site_label_1
_geom_torsion_atom_site_label_2
_geom_torsion_atom_site_label_3
_geom_torsion_atom_site_label_4
_geom_torsion
_geom_torsion_site_symmetry_1
_geom_torsion_site_symmetry_2
_geom_torsion_site_symmetry_3
_geom_torsion_site_symmetry_4
_geom_torsion_publ_flag
Ru1 O3 C22 C24 7.4(6) . . . . ?
Ru1 O3 C22 C23 -174.4(3) . . . . ?
Ru1 O4 C25 C24 0.6(6) . . . . ?
Ru1 O4 C25 C26 -178.4(3) . . . . ?
Ru1 O1 C17 C18 -173.5(3) . . . . ?
Ru1 O1 C17 C19 8.4(6) . . . . ?
Ru1 O2 C20 C21 179.9(3) . . . . ?
Ru1 O2 C20 C19 -0.5(6) . . . . ?
Ru1 N1 C1 N2 8.3(6) . . . . ?
Ru1 N1 C1 C2 -171.8(3) . . . . ?
Ru1 N3 C9 N4 -4.4(6) . . . . ?
Ru1 N3 C9 C10 176.3(3) . . . . ?
Ru2 O6 C46 C45 -9.6(6) . . . . ?
Ru2 O6 C46 C47 173.0(3) . . . . ?
Ru2 O8 C51 C50 -3.7(5) . . . . ?
Ru2 O8 C51 C52 179.1(2) . . . . ?
Ru2 O5 C43 C45 3.4(6) . . . . ?
Ru2 O5 C43 C44 -178.8(3) . . . . ?
Ru2 O7 C48 C50 2.6(5) . . . . ?
Ru2 O7 C48 C49 -179.5(2) . . . . ?
Ru2 N7 C35 N8 -8.3(6) . . . . ?
Ru2 N7 C35 C36 172.1(3) . . . . ?
Ru2 N5 C27 N6 1.4(6) . . . . ?
Ru2 N5 C27 C28 -179.1(3) . . . . ?
O6 C46 C45 C43 -4.1(7) . . . . ?
O3 C22 C24 C25 1.1(7) . . . . ?
O5 C43 C45 C46 7.6(7) . . . . ?
O4 C25 C24 C22 -5.7(7) . . . . ?
O1 C17 C19 C20 0.5(7) . . . . ?
O2 C20 C19 C17 -5.0(7) . . . . ?
O12 S2 C54 F6 -178.1(4) . . . . ?
O12 S2 C54 F5 61.6(4) . . . . ?
O12 S2 C54 F4 -56.8(4) . . . . ?
N4 C11 C12 C13 171.1(4) . . . . ?
O11 S1 C53 F2 175.7(3) . . . . ?
O11 S1 C53 F1 -64.4(4) . . . . ?
O11 S1 C53 F3 54.4(5) . . . . ?
N6 C29 C30 C31 -170.9(4) . . . . ?
O14 S2 C54 F6 -56.4(4) . . . . ?
O14 S2 C54 F5 -176.6(3) . . . . ?
O14 S2 C54 F4 65.0(4) . . . . ?
N2 C3 C4 C5 -62.5(5) . . . . ?
O9 S1 C53 F2 -61.2(4) . . . . ?
O9 S1 C53 F1 58.8(4) . . . . ?
O9 S1 C53 F3 177.5(4) . . . . ?
O13 S2 C54 F6 63.3(4) . . . . ?
O13 S2 C54 F5 -56.9(4) . . . . ?
O13 S2 C54 F4 -175.3(3) . . . . ?
O10 S1 C53 F2 58.6(4) . . . . ?
O10 S1 C53 F1 178.5(3) . . . . ?
O10 S1 C53 F3 -62.7(5) . . . . ?
C27 N6 C29 C30 135.8(5) . . . . ?
C1 N2 C3 C4 178.3(4) . . . . ?
C9 N4 C11 C12 -131.0(5) . . . . ?
C35 N8 C37 C38 177.1(4) . . . . ?
C21 C20 C19 C17 174.6(4) . . . . ?
C51 C50 C48 O7 4.8(7) . . . . ?
C51 C50 C48 C49 -173.1(4) . . . . ?
C18 C17 C19 C20 -177.4(4) . . . . ?
C47 C46 C45 C43 173.2(4) . . . . ?
C48 C50 C51 O8 -4.2(7) . . . . ?
C48 C50 C51 C52 172.9(4) . . . . ?
C3 N2 C1 N1 -174.7(4) . . . . ?
C3 N2 C1 C2 5.4(6) . . . . ?
C3 C4 C5 C6 -171.2(4) . . . . ?
C38 C39 C40 C41 -178.2(4) . . . . ?
C23 C22 C24 C25 -177.0(4) . . . . ?
C37 N8 C35 N7 174.0(4) . . . . ?
C37 N8 C35 C36 -6.3(6) . . . . ?
C37 C38 C39 C40 173.1(4) . . . . ?
C29 N6 C27 N5 179.3(4) . . . . ?
C29 N6 C27 C28 -0.2(7) . . . . ?
C39 C38 C37 N8 65.4(5) . . . . ?
C4 C5 C6 C7 176.3(4) . . . . ?
C44 C43 C45 C46 -170.1(4) . . . . ?
C26 C25 C24 C22 173.3(4) . . . . ?
C31 C32 C33 C34 -58.3(7) . . . . ?
C11 N4 C9 N3 -179.5(4) . . . . ?
C11 N4 C9 C10 -0.2(7) . . . . ?
C11 C12 C13 C14 -178.5(5) . . . . ?
C30 C31 C32 C33 -165.4(4) . . . . ?
C32 C31 C30 C29 179.9(4) . . . . ?
C42 C41 C40 C39 -179.0(4) . . . . ?
C16 C15 C14 C13 55.7(7) . . . . ?
C12 C13 C14 C15 169.5(5) . . . . ?
C8 C7 C6 C5 177.6(5) . . . . ?
